data_2225947
loop_
_publ_author_name
'Han, You-Yue'
'Li, Yong-Hong'
'Zhao, Qiu-Rong'

_publ_section_title
;
 <i>N</i>'-(2,5-Dihydroxybenzylidene)-2-hydroxy-3-methylbenzohydrazide
;
_journal_coeditor_code OM2333
_journal_issue 5
_journal_name_full 'Acta Crystallographica Section E'
_journal_page_first o1091
_journal_paper_doi 10.1107/S1600536810013395
_journal_volume 66
_journal_year 2010
_chemical_formula_iupac 'C15 H14 N2 O4'
_chemical_formula_moiety 'C15 H14 N2 O4'
_chemical_formula_sum 'C15 H14 N2 O4'
_chemical_formula_weight 286.28
_chemical_name_systematic
;
<i>N</i>'-(2,5-Dihydroxybenzylidene)-2-hydroxy-3-methylbenzohydrazide
;
_space_group_IT_number 14
_symmetry_cell_setting monoclinic
_symmetry_space_group_name_Hall '-P 2ybc'
_symmetry_space_group_name_H-M 'P 1 21/c 1'
_atom_sites_solution_hydrogens geom
_atom_sites_solution_primary direct
_atom_sites_solution_secondary difmap
_audit_creation_method SHELXL-97
_cell_angle_alpha 90.00
_cell_angle_beta 94.742(2)
_cell_angle_gamma 90.00
_cell_formula_units_Z 4
_cell_length_a 13.333(2)
_cell_length_b 7.3160(10)
_cell_length_c 13.738(2)
_cell_measurement_reflns_used 1316
_cell_measurement_temperature 298(2)
_cell_measurement_theta_max 24.5
_cell_measurement_theta_min 2.7
_cell_volume 1335.5(3)
_computing_cell_refinement 'SAINT (Bruker, 2007)'
_computing_data_collection 'SMART (Bruker, 2007)'
_computing_data_reduction 'SAINT (Bruker, 2007)'
_computing_molecular_graphics 'SHELXTL (Sheldrick, 2008)'
_computing_publication_material 'SHELXTL (Sheldrick, 2008)'
_computing_structure_refinement 'SHELXTL (Sheldrick, 2008)'
_computing_structure_solution 'SHELXTL (Sheldrick, 2008)'
_diffrn_ambient_temperature 298(2)
_diffrn_measured_fraction_theta_full 0.977
_diffrn_measured_fraction_theta_max 0.977
_diffrn_measurement_device_type 'Bruker SMART CCD area-detector'
_diffrn_measurement_method '\w scans'
_diffrn_radiation_monochromator graphite
_diffrn_radiation_source 'fine-focus sealed tube'
_diffrn_radiation_type MoK\a
_diffrn_radiation_wavelength 0.71073
_diffrn_reflns_av_R_equivalents 0.0865
_diffrn_reflns_av_sigmaI/netI 0.0772
_diffrn_reflns_limit_h_max 16
_diffrn_reflns_limit_h_min -17
_diffrn_reflns_limit_k_max 9
_diffrn_reflns_limit_k_min -9
_diffrn_reflns_limit_l_max 17
_diffrn_reflns_limit_l_min -11
_diffrn_reflns_number 7636
_diffrn_reflns_theta_full 27.50
_diffrn_reflns_theta_max 27.50
_diffrn_reflns_theta_min 1.53
_diffrn_standards_number 0
_exptl_absorpt_coefficient_mu 0.105
_exptl_absorpt_correction_T_max 0.9773
_exptl_absorpt_correction_T_min 0.9742
_exptl_absorpt_correction_type multi-scan
_exptl_absorpt_process_details '(SADABS; Bruker, 2001)'
_exptl_crystal_colour colorless
_exptl_crystal_density_diffrn 1.424
_exptl_crystal_density_method 'not measured'
_exptl_crystal_description block
_exptl_crystal_F_000 600
_exptl_crystal_size_max 0.25
_exptl_crystal_size_mid 0.23
_exptl_crystal_size_min 0.22
_refine_diff_density_max 0.219
_refine_diff_density_min -0.258
_refine_ls_extinction_method none
_refine_ls_goodness_of_fit_ref 0.823
_refine_ls_hydrogen_treatment mixed
_refine_ls_matrix_type full
_refine_ls_number_parameters 197
_refine_ls_number_reflns 3002
_refine_ls_number_restraints 1
_refine_ls_restrained_S_all 0.823
_refine_ls_R_factor_all 0.0979
_refine_ls_R_factor_gt 0.0519
_refine_ls_shift/su_max 0.001
_refine_ls_shift/su_max_lt 0.001
_refine_ls_shift/su_mean 0.000
_refine_ls_structure_factor_coef Fsqd
_refine_ls_weighting_details 'calc w=1/[\s^2^(Fo^2^)+(0.0615P)^2^] where P=(Fo^2^+2Fc^2^)/3'
_refine_ls_weighting_scheme calc
_refine_ls_wR_factor_gt 0.1192
_refine_ls_wR_factor_ref 0.1355
_reflns_number_gt 1457
_reflns_number_total 3002
_reflns_threshold_expression I>2\s(I)
_cod_data_source_file om2333.cif
_cod_data_source_block I
_cod_depositor_comments
;
The following automatic conversions were performed:
'_symmetry_cell_setting' value 'Monoclinic' changed to 'monoclinic'
according to '/home/saulius/struct/CIF-dictionaries/cif_core.dic'
dictionary named 'cif_core.dic' version 2.4.1 from 2010-06-29.

Automatic conversion script
Id: cif_fix_enum 1527 2010-12-29 10:47:43Z saulius 
;
_cod_original_sg_symbol_H-M 'P 21/c'
_cod_database_code 2225947
_cod_database_fobs_code 2225947

loop_
_symmetry_equiv_pos_as_xyz
'x, y, z'
'-x, y+1/2, -z+1/2'
'-x, -y, -z'
'x, -y-1/2, z-1/2'

loop_
_atom_site_type_symbol
_atom_site_label
_atom_site_fract_x
_atom_site_fract_y
_atom_site_fract_z
_atom_site_U_iso_or_equiv
_atom_site_adp_type
_atom_site_calc_flag
_atom_site_refinement_flags
_atom_site_occupancy
_atom_site_disorder_assembly
_atom_site_disorder_group
O O1 0.25674(12) 0.4205(2) 0.31421(10) 0.0660(5) Uani d . 1 . .
H H1 0.2036 0.3785 0.2893 0.099 Uiso calc R 1 . .
O O2 0.12591(10) 0.3298(2) 0.17731(10) 0.0530(4) Uani d . 1 . .
O O3 -0.10549(10) 0.1488(2) 0.03610(9) 0.0528(4) Uani d . 1 . .
H H3 -0.0498 0.1958 0.0467 0.079 Uiso calc R 1 . .
O O4 -0.22237(11) 0.1219(2) -0.35891(9) 0.0555(4) Uani d . 1 . .
H H4 -0.1937 0.2007 -0.3888 0.083 Uiso calc R 1 . .
N N1 0.15386(12) 0.3685(2) 0.01891(11) 0.0451(4) Uani d D 1 . .
H H1A 0.1913(15) 0.405(3) -0.0290(12) 0.080 Uiso d D 1 . .
N N2 0.06052(11) 0.2950(2) -0.00814(11) 0.0441(4) Uani d . 1 . .
C C1 0.28436(13) 0.4534(3) 0.14397(13) 0.0401(5) Uani d . 1 . .
C C2 0.31477(14) 0.4737(3) 0.24325(14) 0.0447(5) Uani d . 1 . .
C C3 0.40822(15) 0.5532(3) 0.27436(15) 0.0513(6) Uani d . 1 . .
C C4 0.46896(16) 0.6081(3) 0.20408(17) 0.0573(6) Uani d . 1 . .
H H4A 0.5310 0.6606 0.2235 0.069 Uiso calc R 1 . .
C C5 0.44147(15) 0.5884(3) 0.10597(16) 0.0570(6) Uani d . 1 . .
H H5 0.4846 0.6271 0.0602 0.068 Uiso calc R 1 . .
C C6 0.34987(14) 0.5113(3) 0.07559(14) 0.0496(5) Uani d . 1 . .
H H6 0.3315 0.4976 0.0092 0.060 Uiso calc R 1 . .
C C7 0.43835(18) 0.5770(4) 0.38160(16) 0.0771(8) Uani d . 1 . .
H H7A 0.5062 0.6219 0.3903 0.116 Uiso calc R 1 . .
H H7B 0.4342 0.4615 0.4142 0.116 Uiso calc R 1 . .
H H7C 0.3939 0.6628 0.4088 0.116 Uiso calc R 1 . .
C C8 0.18276(14) 0.3793(3) 0.11571(14) 0.0412(5) Uani d . 1 . .
C C9 0.03111(14) 0.2882(3) -0.09837(14) 0.0436(5) Uani d . 1 . .
H H9 0.0720 0.3335 -0.1444 0.052 Uiso calc R 1 . .
C C10 -0.06605(13) 0.2097(3) -0.12963(13) 0.0385(5) Uani d . 1 . .
C C11 -0.13067(14) 0.1425(3) -0.06259(13) 0.0404(5) Uani d . 1 . .
C C12 -0.22281(14) 0.0702(3) -0.09566(15) 0.0470(5) Uani d . 1 . .
H H12 -0.2653 0.0246 -0.0511 0.056 Uiso calc R 1 . .
C C13 -0.25242(14) 0.0648(3) -0.19390(14) 0.0462(5) Uani d . 1 . .
H H13 -0.3150 0.0168 -0.2152 0.055 Uiso calc R 1 . .
C C14 -0.18970(14) 0.1304(3) -0.26101(13) 0.0413(5) Uani d . 1 . .
C C15 -0.09706(13) 0.2005(3) -0.22897(13) 0.0418(5) Uani d . 1 . .
H H15 -0.0544 0.2425 -0.2743 0.050 Uiso calc R 1 . .

loop_
_atom_site_aniso_label
_atom_site_aniso_U_11
_atom_site_aniso_U_22
_atom_site_aniso_U_33
_atom_site_aniso_U_12
_atom_site_aniso_U_13
_atom_site_aniso_U_23
O1 0.0648(10) 0.0952(13) 0.0377(8) -0.0074(9) 0.0018(7) 0.0016(8)
O2 0.0484(8) 0.0677(10) 0.0431(8) -0.0063(7) 0.0044(7) 0.0013(7)
O3 0.0568(9) 0.0703(10) 0.0313(8) -0.0052(8) 0.0034(6) 0.0003(7)
O4 0.0528(9) 0.0748(12) 0.0365(8) -0.0068(7) -0.0098(7) -0.0039(7)
N1 0.0382(9) 0.0598(12) 0.0362(10) -0.0042(8) -0.0040(7) -0.0021(8)
N2 0.0398(9) 0.0505(11) 0.0403(10) -0.0002(7) -0.0068(7) -0.0037(8)
C1 0.0392(10) 0.0443(12) 0.0356(11) 0.0047(9) -0.0037(9) -0.0008(9)
C2 0.0458(11) 0.0502(13) 0.0375(11) 0.0054(10) -0.0001(9) 0.0005(9)
C3 0.0493(12) 0.0555(14) 0.0463(13) 0.0090(10) -0.0138(10) -0.0075(11)
C4 0.0376(11) 0.0633(16) 0.0685(16) 0.0023(10) -0.0098(11) -0.0054(12)
C5 0.0404(12) 0.0762(16) 0.0538(14) -0.0035(11) 0.0004(10) 0.0049(12)
C6 0.0447(11) 0.0667(15) 0.0364(11) 0.0021(11) -0.0031(9) -0.0001(10)
C7 0.0754(16) 0.098(2) 0.0525(15) 0.0085(14) -0.0247(13) -0.0169(14)
C8 0.0413(11) 0.0435(12) 0.0378(11) 0.0035(9) -0.0024(9) -0.0022(9)
C9 0.0392(11) 0.0523(13) 0.0389(12) 0.0015(9) 0.0011(9) -0.0034(10)
C10 0.0371(10) 0.0439(12) 0.0342(11) 0.0028(9) 0.0005(8) -0.0039(9)
C11 0.0456(11) 0.0445(12) 0.0305(11) 0.0037(9) -0.0006(9) -0.0016(9)
C12 0.0446(11) 0.0514(13) 0.0456(12) -0.0002(9) 0.0082(10) 0.0012(10)
C13 0.0354(10) 0.0516(13) 0.0505(13) -0.0042(9) -0.0023(9) -0.0051(10)
C14 0.0399(11) 0.0492(12) 0.0337(11) 0.0042(9) -0.0039(9) -0.0035(9)
C15 0.0381(11) 0.0549(13) 0.0323(11) 0.0000(9) 0.0024(8) -0.0023(9)

loop_
_atom_type_symbol
_atom_type_description
_atom_type_scat_dispersion_real
_atom_type_scat_dispersion_imag
_atom_type_scat_source
C C 0.0033 0.0016 'International Tables Vol C Tables 4.2.6.8 and 6.1.1.4'
H H 0.0000 0.0000 'International Tables Vol C Tables 4.2.6.8 and 6.1.1.4'
N N 0.0061 0.0033 'International Tables Vol C Tables 4.2.6.8 and 6.1.1.4'
O O 0.0106 0.0060 'International Tables Vol C Tables 4.2.6.8 and 6.1.1.4'

loop_
_geom_angle_atom_site_label_1
_geom_angle_atom_site_label_2
_geom_angle_atom_site_label_3
_geom_angle_site_symmetry_1
_geom_angle_site_symmetry_3
_geom_angle
_geom_angle_publ_flag
C2 O1 H1 . . 109.5 ?
C11 O3 H3 . . 109.5 ?
C14 O4 H4 . . 109.5 ?
C8 N1 N2 . . 117.67(16) ?
C8 N1 H1A . . 124.8(15) ?
N2 N1 H1A . . 117.5(15) ?
C9 N2 N1 . . 118.55(16) ?
C2 C1 C6 . . 118.40(17) ?
C2 C1 C8 . . 118.67(18) ?
C6 C1 C8 . . 122.87(17) ?
O1 C2 C1 . . 122.42(18) ?
O1 C2 C3 . . 116.41(18) ?
C1 C2 C3 . . 121.17(19) ?
C4 C3 C2 . . 117.80(18) ?
C4 C3 C7 . . 122.02(19) ?
C2 C3 C7 . . 120.2(2) ?
C3 C4 C5 . . 122.33(19) ?
C3 C4 H4A . . 118.8 ?
C5 C4 H4A . . 118.8 ?
C4 C5 C6 . . 119.8(2) ?
C4 C5 H5 . . 120.1 ?
C6 C5 H5 . . 120.1 ?
C5 C6 C1 . . 120.46(19) ?
C5 C6 H6 . . 119.8 ?
C1 C6 H6 . . 119.8 ?
C3 C7 H7A . . 109.5 ?
C3 C7 H7B . . 109.5 ?
H7A C7 H7B . . 109.5 ?
C3 C7 H7C . . 109.5 ?
H7A C7 H7C . . 109.5 ?
H7B C7 H7C . . 109.5 ?
O2 C8 N1 . . 120.92(18) ?
O2 C8 C1 . . 121.82(17) ?
N1 C8 C1 . . 117.26(18) ?
N2 C9 C10 . . 120.09(18) ?
N2 C9 H9 . . 120.0 ?
C10 C9 H9 . . 120.0 ?
C15 C10 C11 . . 118.53(17) ?
C15 C10 C9 . . 119.64(18) ?
C11 C10 C9 . . 121.83(17) ?
O3 C11 C12 . . 118.53(18) ?
O3 C11 C10 . . 121.64(17) ?
C12 C11 C10 . . 119.82(17) ?
C13 C12 C11 . . 120.65(19) ?
C13 C12 H12 . . 119.7 ?
C11 C12 H12 . . 119.7 ?
C12 C13 C14 . . 120.31(17) ?
C12 C13 H13 . . 119.8 ?
C14 C13 H13 . . 119.8 ?
C15 C14 O4 . . 122.08(18) ?
C15 C14 C13 . . 119.55(17) ?
O4 C14 C13 . . 118.36(16) ?
C14 C15 C10 . . 121.11(18) ?
C14 C15 H15 . . 119.4 ?
C10 C15 H15 . . 119.4 ?

loop_
_geom_bond_atom_site_label_1
_geom_bond_atom_site_label_2
_geom_bond_site_symmetry_2
_geom_bond_distance
_geom_bond_publ_flag
O1 C2 . 1.351(2) ?
O1 H1 . 0.8200 ?
O2 C8 . 1.236(2) ?
O3 C11 . 1.370(2) ?
O3 H3 . 0.8200 ?
O4 C14 . 1.380(2) ?
O4 H4 . 0.8200 ?
N1 C8 . 1.356(2) ?
N1 N2 . 1.378(2) ?
N1 H1A . 0.899(19) ?
N2 C9 . 1.270(2) ?
C1 C2 . 1.398(2) ?
C1 C6 . 1.400(3) ?
C1 C8 . 1.481(3) ?
C2 C3 . 1.409(3) ?
C3 C4 . 1.371(3) ?
C3 C7 . 1.505(3) ?
C4 C5 . 1.375(3) ?
C4 H4A . 0.9300 ?
C5 C6 . 1.378(3) ?
C5 H5 . 0.9300 ?
C6 H6 . 0.9300 ?
C7 H7A . 0.9600 ?
C7 H7B . 0.9600 ?
C7 H7C . 0.9600 ?
C9 C10 . 1.449(3) ?
C9 H9 . 0.9300 ?
C10 C15 . 1.395(2) ?
C10 C11 . 1.401(3) ?
C11 C12 . 1.379(3) ?
C12 C13 . 1.375(3) ?
C12 H12 . 0.9300 ?
C13 C14 . 1.381(3) ?
C13 H13 . 0.9300 ?
C14 C15 . 1.376(2) ?
C15 H15 . 0.9300 ?

loop_
_geom_hbond_atom_site_label_D
_geom_hbond_atom_site_label_H
_geom_hbond_atom_site_label_A
_geom_hbond_site_symmetry_A
_geom_hbond_distance_DH
_geom_hbond_distance_HA
_geom_hbond_distance_DA
_geom_hbond_angle_DHA
O1 H1 O2 . 0.82 1.82 2.5452(19) 147.0
O3 H3 N2 . 0.82 1.85 2.576(2) 146.0
O4 H4 O3 4_565 0.82 1.97 2.774(2) 168.6
N1 H1A O4 2_554 0.899(19) 2.272(15) 3.072(2) 148(2)

loop_
_cod_related_entry_id
_cod_related_entry_database
_cod_related_entry_code
1 ChemSpider 24744881
